data_4101492
loop_
_publ_author_name
'Yeung, Ying-Yeung'
'Hong, Sungwoo'
'Corey, E J'

_publ_section_title
;
 A short enantioselective pathway for the synthesis of the
 anti-influenza neuramidase inhibitor oseltamivir from 1,3-butadiene
 and acrylic acid.
;
_journal_issue 19
_journal_name_full 'Journal of the American Chemical Society'
_journal_page_first 6310
_journal_page_last 6311
_journal_paper_doi 10.1021/ja0616433
_journal_volume 128
_journal_year 2006
_chemical_formula_sum 'C12 H16 Br N O3'
_chemical_formula_weight 302.17
_chemical_name_systematic
; 
 ? 
;
_space_group_IT_number 2
_symmetry_cell_setting triclinic
_symmetry_space_group_name_Hall '-P 1'
_symmetry_space_group_name_H-M 'P -1'
_atom_sites_solution_hydrogens difmap
_atom_sites_solution_primary direct
_atom_sites_solution_secondary difmap
_audit_creation_method SHELXL-97
_cell_angle_alpha 71.340(9)
_cell_angle_beta 87.737(9)
_cell_angle_gamma 73.338(9)
_cell_formula_units_Z 2
_cell_length_a 8.137(5)
_cell_length_b 9.213(6)
_cell_length_c 9.283(6)
_cell_measurement_reflns_used 890
_cell_measurement_temperature 293(2)
_cell_measurement_theta_max 27.84
_cell_measurement_theta_min 2.32
_cell_volume 630.6(7)
_computing_cell_refinement 'SMART (BRUKER, V5.625, 2001)'
_computing_data_collection 'ASTRO (BRUKER, V5.007, 1997)'
_computing_data_reduction 'SAINT (BRUKER, V6.22, 2001)'
_computing_molecular_graphics 'SHELXTL (BRUKER, 2000, V6.1)'
_computing_publication_material 'XCIF (Sheldrick and BRUKER, 1997, V5.1)'
_computing_structure_refinement 'SHELXL-97 (Sheldrick, 1997)'
_computing_structure_solution 'SHELXS-97 (Sheldrick, 1990)'
_diffrn_ambient_temperature 293(2)
_diffrn_detector_area_resol_mean 836.6
_diffrn_measured_fraction_theta_full 0.985
_diffrn_measured_fraction_theta_max 0.985
_diffrn_measurement_device_type 'Bruker CCD'
_diffrn_measurement_method '\w, 0.3 deg'
_diffrn_radiation_monochromator graphite
_diffrn_radiation_source 'normal-focus sealed tube'
_diffrn_radiation_type MoK\a
_diffrn_radiation_wavelength 0.71073
_diffrn_reflns_av_R_equivalents 0.0158
_diffrn_reflns_av_sigmaI/netI 0.0239
_diffrn_reflns_limit_h_max 10
_diffrn_reflns_limit_h_min -10
_diffrn_reflns_limit_k_max 12
_diffrn_reflns_limit_k_min -12
_diffrn_reflns_limit_l_max 12
_diffrn_reflns_limit_l_min -12
_diffrn_reflns_number 6176
_diffrn_reflns_theta_full 27.90
_diffrn_reflns_theta_max 27.90
_diffrn_reflns_theta_min 2.32
_diffrn_standards_decay_% <1
_diffrn_standards_interval_count 0
_diffrn_standards_number 0
_exptl_absorpt_coefficient_mu 3.256
_exptl_absorpt_correction_T_max 0.6239
_exptl_absorpt_correction_T_min 0.5918
_exptl_absorpt_correction_type empirical
_exptl_absorpt_process_details SADABS
_exptl_crystal_colour colorless
_exptl_crystal_density_diffrn 1.591
_exptl_crystal_density_method 'not measured'
_exptl_crystal_description block
_exptl_crystal_F_000 308
_exptl_crystal_size_max 0.18
_exptl_crystal_size_mid 0.18
_exptl_crystal_size_min 0.16
_refine_diff_density_max 0.715
_refine_diff_density_min -0.457
_refine_diff_density_rms 0.056
_refine_ls_extinction_method none
_refine_ls_goodness_of_fit_ref 1.041
_refine_ls_hydrogen_treatment constr
_refine_ls_matrix_type full
_refine_ls_number_parameters 218
_refine_ls_number_reflns 2967
_refine_ls_number_restraints 0
_refine_ls_restrained_S_all 1.041
_refine_ls_R_factor_all 0.0273
_refine_ls_R_factor_gt 0.0251
_refine_ls_shift/su_max 0.001
_refine_ls_shift/su_mean 0.000
_refine_ls_structure_factor_coef Fsqd
_refine_ls_weighting_details 'calc w=1/[\s^2^(Fo^2^)+(0.0300P)^2^+0.2874P] where P=(Fo^2^+2Fc^2^)/3'
_refine_ls_weighting_scheme calc
_refine_ls_wR_factor_gt 0.0628
_refine_ls_wR_factor_ref 0.0639
_reflns_number_gt 2762
_reflns_number_total 2967
_reflns_threshold_expression >2sigma(I)
_cod_data_source_file ja0616433si20060309_104025.cif
_cod_data_source_block ejc104t
_cod_depositor_comments
;
The following automatic conversions were performed:
'_symmetry_cell_setting' value 'Triclinic' changed to 'triclinic'
according to '/home/saulius/struct/CIF-dictionaries/cif_core.dic'
dictionary named 'cif_core.dic' version 2.4.1 from
2010-06-29.

'_exptl_absorpt_correction_type' value 'Empirical' changed to
'empirical' according to
'/home/saulius/struct/CIF-dictionaries/cif_core.dic' dictionary named
'cif_core.dic' version 2.4.1 from 2010-06-29.

Automatic conversion script
Id: cif_fix_enum 1527 2010-12-29 10:47:43Z saulius 
;
_cod_original_sg_symbol_H-M P-1
_cod_database_code 4101492

loop_
_symmetry_equiv_pos_as_xyz
'x, y, z'
'-x, -y, -z'

loop_
_atom_site_label
_atom_site_type_symbol
_atom_site_fract_x
_atom_site_fract_y
_atom_site_fract_z
_atom_site_U_iso_or_equiv
_atom_site_adp_type
_atom_site_occupancy
_atom_site_symmetry_multiplicity
_atom_site_calc_flag
Br1 Br 0.21542(2) 1.01187(2) -0.10372(2) 0.03972(8) Uani 1 1 d
O1 O 0.56921(17) 0.36990(16) 0.36791(17) 0.0428(3) Uani 1 1 d
O2 O 0.25088(14) 0.34542(14) 0.33925(14) 0.0292(2) Uani 1 1 d
O3 O 0.05012(16) 0.57337(16) 0.20236(15) 0.0375(3) Uani 1 1 d
N1 N 0.32097(17) 0.57501(16) 0.25133(15) 0.0260(3) Uani 1 1 d
C1 C 0.3065(2) 0.7786(2) 0.00328(19) 0.0290(3) Uani 1 1 d
H1 H 0.236(3) 0.736(3) -0.038(2) 0.035(5) Uiso 1 1 d
C2 C 0.4911(3) 0.7227(2) -0.0301(2) 0.0356(4) Uani 1 1 d
H2 H 0.516(3) 0.733(3) -0.131(3) 0.051(7) Uiso 1 1 d
C3 C 0.6150(2) 0.6617(2) 0.0794(2) 0.0377(4) Uani 1 1 d
H3 H 0.722(3) 0.626(3) 0.056(3) 0.056(7) Uiso 1 1 d
C4 C 0.5739(2) 0.6477(2) 0.2425(2) 0.0351(4) Uani 1 1 d
H4 H 0.676(3) 0.631(3) 0.303(3) 0.050(6) Uiso 1 1 d
C5 C 0.4219(2) 0.7892(2) 0.2444(2) 0.0332(4) Uani 1 1 d
H6 H 0.436(3) 0.891(3) 0.186(2) 0.032(5) Uiso 1 1 d
H5 H 0.401(3) 0.788(3) 0.343(3) 0.042(6) Uiso 1 1 d
C6 C 0.2817(2) 0.74964(19) 0.17284(18) 0.0268(3) Uani 1 1 d
H7 H 0.169(3) 0.802(2) 0.191(2) 0.034(5) Uiso 1 1 d
C7 C 0.4967(2) 0.5077(2) 0.30016(19) 0.0304(3) Uani 1 1 d
C8 C 0.1927(2) 0.49966(19) 0.26042(18) 0.0264(3) Uani 1 1 d
C9 C 0.1359(2) 0.2404(2) 0.37576(19) 0.0288(3) Uani 1 1 d
C10 C 0.2600(3) 0.0804(2) 0.4614(3) 0.0403(4) Uani 1 1 d
H9 H 0.314(3) 0.083(3) 0.551(3) 0.054(7) Uiso 1 1 d
H10 H 0.203(3) 0.001(3) 0.490(3) 0.048(6) Uiso 1 1 d
H8 H 0.354(4) 0.052(3) 0.401(3) 0.061(8) Uiso 1 1 d
C11 C 0.0010(3) 0.2964(2) 0.4790(2) 0.0384(4) Uani 1 1 d
H13 H -0.077(3) 0.401(3) 0.427(3) 0.051(7) Uiso 1 1 d
H12 H -0.067(3) 0.220(3) 0.513(3) 0.051(7) Uiso 1 1 d
H11 H 0.052(3) 0.307(3) 0.569(3) 0.051(7) Uiso 1 1 d
C12 C 0.0604(4) 0.2354(3) 0.2314(3) 0.0501(5) Uani 1 1 d
H16 H 0.001(3) 0.152(3) 0.259(3) 0.052(7) Uiso 1 1 d
H14 H 0.152(4) 0.198(3) 0.170(3) 0.062(8) Uiso 1 1 d
H15 H -0.014(4) 0.334(4) 0.180(3) 0.062(8) Uiso 1 1 d

loop_
_atom_site_aniso_label
_atom_site_aniso_U_11
_atom_site_aniso_U_22
_atom_site_aniso_U_33
_atom_site_aniso_U_23
_atom_site_aniso_U_13
_atom_site_aniso_U_12
Br1 0.03682(11) 0.03409(11) 0.03905(11) 0.00512(8) -0.00321(7) -0.01470(8)
O1 0.0331(7) 0.0312(7) 0.0542(8) 0.0016(6) -0.0133(6) -0.0096(5)
O2 0.0248(5) 0.0257(6) 0.0364(6) -0.0059(5) 0.0025(5) -0.0110(4)
O3 0.0269(6) 0.0355(7) 0.0427(7) -0.0001(5) -0.0050(5) -0.0111(5)
N1 0.0239(6) 0.0243(6) 0.0275(6) -0.0040(5) 0.0013(5) -0.0086(5)
C1 0.0316(8) 0.0278(8) 0.0275(8) -0.0043(6) -0.0020(6) -0.0133(7)
C2 0.0414(10) 0.0347(9) 0.0344(9) -0.0138(7) 0.0147(8) -0.0155(8)
C3 0.0246(8) 0.0319(9) 0.0543(11) -0.0097(8) 0.0107(8) -0.0105(7)
C4 0.0290(8) 0.0320(9) 0.0431(9) -0.0057(7) -0.0096(7) -0.0128(7)
C5 0.0435(10) 0.0306(9) 0.0291(8) -0.0102(7) -0.0009(7) -0.0152(7)
C6 0.0259(8) 0.0234(7) 0.0291(8) -0.0058(6) 0.0046(6) -0.0077(6)
C7 0.0273(8) 0.0318(8) 0.0317(8) -0.0071(7) -0.0038(6) -0.0109(7)
C8 0.0260(8) 0.0285(8) 0.0242(7) -0.0061(6) 0.0039(6) -0.0102(6)
C9 0.0296(8) 0.0290(8) 0.0317(8) -0.0090(7) 0.0049(6) -0.0158(7)
C10 0.0417(10) 0.0279(9) 0.0500(11) -0.0098(8) 0.0056(9) -0.0116(8)
C11 0.0326(9) 0.0365(10) 0.0460(11) -0.0119(8) 0.0123(8) -0.0127(8)
C12 0.0679(15) 0.0564(14) 0.0386(11) -0.0149(10) -0.0039(10) -0.0367(13)

loop_
_atom_type_symbol
_atom_type_description
_atom_type_scat_dispersion_real
_atom_type_scat_dispersion_imag
_atom_type_scat_source
C C 0.0033 0.0016 'International Tables Vol C Tables 4.2.6.8 and 6.1.1.4'
H H 0.0000 0.0000 'International Tables Vol C Tables 4.2.6.8 and 6.1.1.4'
N N 0.0061 0.0033 'International Tables Vol C Tables 4.2.6.8 and 6.1.1.4'
O O 0.0106 0.0060 'International Tables Vol C Tables 4.2.6.8 and 6.1.1.4'
Br Br -0.2901 2.4595 'International Tables Vol C Tables 4.2.6.8 and 6.1.1.4'

loop_
_geom_angle_atom_site_label_1
_geom_angle_atom_site_label_2
_geom_angle_atom_site_label_3
_geom_angle
C8 O2 C9 121.49(13)
C8 N1 C7 129.46(14)
C8 N1 C6 119.82(14)
C7 N1 C6 110.62(13)
C2 C1 C6 112.56(14)
C2 C1 Br1 109.20(12)
C6 C1 Br1 107.81(11)
C2 C1 H1 112.9(13)
C6 C1 H1 110.9(13)
Br1 C1 H1 102.9(13)
C3 C2 C1 121.41(17)
C3 C2 H2 121.3(15)
C1 C2 H2 117.3(16)
C2 C3 C4 120.76(17)
C2 C3 H3 119.0(17)
C4 C3 H3 120.2(17)
C3 C4 C5 109.04(15)
C3 C4 C7 106.17(14)
C5 C4 C7 101.98(15)
C3 C4 H4 110.8(15)
C5 C4 H4 116.2(14)
C7 C4 H4 111.9(15)
C4 C5 C6 99.39(14)
C4 C5 H6 113.8(12)
C6 C5 H6 111.8(12)
C4 C5 H5 110.5(15)
C6 C5 H5 112.0(15)
H6 C5 H5 109.1(19)
N1 C6 C1 108.62(13)
N1 C6 C5 101.40(13)
C1 C6 C5 110.17(14)
N1 C6 H7 109.9(13)
C1 C6 H7 111.8(12)
C5 C6 H7 114.3(12)
O1 C7 N1 127.24(16)
O1 C7 C4 128.08(16)
N1 C7 C4 104.64(14)
O3 C8 O2 127.88(15)
O3 C8 N1 121.36(16)
O2 C8 N1 110.76(14)
O2 C9 C10 101.42(14)
O2 C9 C12 110.76(15)
C10 C9 C12 111.09(18)
O2 C9 C11 108.84(14)
C10 C9 C11 110.74(16)
C12 C9 C11 113.34(18)
C9 C10 H9 112.0(15)
C9 C10 H10 110.1(15)
H9 C10 H10 109(2)
C9 C10 H8 110.8(17)
H9 C10 H8 104(2)
H10 C10 H8 111(2)
C9 C11 H13 112.0(15)
C9 C11 H12 109.3(15)
H13 C11 H12 108(2)
C9 C11 H11 112.4(15)
H13 C11 H11 106(2)
H12 C11 H11 109(2)
C9 C12 H16 108.8(15)
C9 C12 H14 110.1(17)
H16 C12 H14 104(2)
C9 C12 H15 109.8(18)
H16 C12 H15 111(2)
H14 C12 H15 113(2)

loop_
_geom_bond_atom_site_label_1
_geom_bond_atom_site_label_2
_geom_bond_distance
Br1 C1 1.984(2)
O1 C7 1.202(2)
O2 C8 1.325(2)
O2 C9 1.4868(19)
O3 C8 1.209(2)
N1 C8 1.396(2)
N1 C7 1.413(2)
N1 C6 1.482(2)
C1 C2 1.497(3)
C1 C6 1.525(2)
C1 H1 0.93(2)
C2 C3 1.325(3)
C2 H2 0.93(3)
C3 C4 1.510(3)
C3 H3 0.88(3)
C4 C5 1.523(3)
C4 C7 1.530(2)
C4 H4 0.97(2)
C5 C6 1.526(2)
C5 H6 0.96(2)
C5 H5 0.92(2)
C6 H7 0.94(2)
C9 C10 1.511(3)
C9 C12 1.515(3)
C9 C11 1.516(2)
C10 H9 0.97(3)
C10 H10 0.94(3)
C10 H8 0.95(3)
C11 H13 0.97(3)
C11 H12 0.98(3)
C11 H11 0.99(3)
C12 H16 0.98(3)
C12 H14 0.97(3)
C12 H15 0.92(3)

loop_
_geom_torsion_atom_site_label_1
_geom_torsion_atom_site_label_2
_geom_torsion_atom_site_label_3
_geom_torsion_atom_site_label_4
_geom_torsion
C6 C1 C2 C3 -2.6(2)
Br1 C1 C2 C3 117.07(17)
C1 C2 C3 C4 -0.5(3)
C2 C3 C4 C5 -34.6(2)
C2 C3 C4 C7 74.6(2)
C3 C4 C5 C6 67.28(17)
C7 C4 C5 C6 -44.71(16)
C8 N1 C6 C1 -86.32(17)
C7 N1 C6 C1 90.26(16)
C8 N1 C6 C5 157.63(14)
C7 N1 C6 C5 -25.78(17)
C2 C1 C6 N1 -69.09(17)
Br1 C1 C6 N1 170.42(10)
C2 C1 C6 C5 41.16(19)
Br1 C1 C6 C5 -79.34(15)
C4 C5 C6 N1 42.71(16)
C4 C5 C6 C1 -72.19(17)
C8 N1 C7 O1 -4.4(3)
C6 N1 C7 O1 179.45(18)
C8 N1 C7 C4 173.61(15)
C6 N1 C7 C4 -2.56(17)
C3 C4 C7 O1 93.9(2)
C5 C4 C7 O1 -151.99(19)
C3 C4 C7 N1 -84.08(17)
C5 C4 C7 N1 30.04(17)
C9 O2 C8 O3 -4.1(3)
C9 O2 C8 N1 175.28(13)
C7 N1 C8 O3 -174.17(16)
C6 N1 C8 O3 1.7(2)
C7 N1 C8 O2 6.4(2)
C6 N1 C8 O2 -177.74(13)
C8 O2 C9 C10 178.87(14)
C8 O2 C9 C12 60.9(2)
C8 O2 C9 C11 -64.35(19)
